data_9012349
loop_
_publ_author_name
'Schleid, T.'
'Muller-Bunz H'

_publ_section_title
;
 Einkristalle von Y3F[Si3O10] im thalenit-typ
;
_journal_name_full 'Zeitschrift fur Anorganische und Allgemeine Chemie'
_journal_page_first 1082
_journal_page_last 1084
_journal_paper_doi 10.1002/(SICI)1521-3749(199807)624:7<1082::AID-ZAAC1082>3.0.CO;2-0
_journal_volume 624
_journal_year 1998
_chemical_compound_source Synthetic
_chemical_formula_sum 'F O10 Si3 Y3'
_chemical_name_mineral Fluorthalenite-(Y)
_space_group_IT_number 14
_symmetry_space_group_name_Hall '-P 2yn'
_symmetry_space_group_name_H-M 'P 1 21/n 1'
_cell_angle_alpha 90
_cell_angle_beta 97.235
_cell_angle_gamma 90
_cell_length_a 7.3038
_cell_length_b 11.1247
_cell_length_c 10.3714
_cell_formula_units_Z 4
_cell_volume 835.993
_database_code_amcsd 0015816
_exptl_crystal_density_diffrn 4.211
_cod_original_formula_sum 'Y3 F Si3 O10'
_cod_database_code 9012349

loop_
_space_group_symop_operation_xyz
x,y,z
1/2+x,1/2-y,1/2+z
1/2-x,1/2+y,1/2-z
-x,-y,-z

loop_
_atom_site_label
_atom_site_fract_x
_atom_site_fract_y
_atom_site_fract_z
_atom_site_U_iso_or_equiv
Y1 0.29994 0.40243 0.49603 0.00390
Y2 0.40413 0.26968 0.81174 0.00430
Y3 0.26328 0.03243 0.51828 0.00300
F 0.19410 0.21660 0.43940 0.00990
Si1 0.02350 0.08600 0.74110 0.00460
Si2 0.23280 0.24590 0.11200 0.00460
Si3 0.49400 0.03890 0.20880 0.00480
O1 0.01360 0.02510 0.36160 0.00790
O2 0.04040 0.05040 0.89140 0.00810
O3 0.20590 0.14460 0.69700 0.00820
O4 0.34280 0.32410 0.23180 0.00980
O5 0.26970 0.31860 0.98400 0.00950
O6 0.01760 0.22880 0.12070 0.00730
O7 0.31980 0.11060 0.12500 0.00930
O8 0.18560 0.39460 0.69310 0.00780
O9 0.46520 0.02190 0.36120 0.00820
O10 0.02380 0.41310 0.37050 0.00870

loop_
_cod_related_entry_id
_cod_related_entry_database
_cod_related_entry_code
1 AMCSD 0015816
